data_4082361
loop_
_publ_author_name
'Prakash, Om'
'Sharma, Kamal Nayan'
'Joshi, Hemant'
'Gupta, Pancham L.'
'Singh, Ajai K.'

_publ_section_title
;
 (\h5-Cp*)Rh(III)/Ir(III) Complexes with Bis(chalcogenoethers) (E,
 E&#x2032; Ligands: E = S/Se; E&#x2032; = S/Se): Synthesis, Structure, and
 Applications in Catalytic Oppenauer-Type Oxidation and Transfer
 Hydrogenation
;
_journal_issue 4
_journal_name_full Organometallics
_journal_page_first 983
_journal_paper_doi 10.1021/om401150s
_journal_volume 33
_journal_year 2014
_chemical_formula_moiety 'C24 H29 Cl Rh S2, F6 P'
_chemical_formula_sum 'C24 H29 Cl F6 P Rh S2'
_chemical_formula_weight 664.94
_chemical_name_systematic
; 
 ? 
;
_space_group_IT_number 33
_symmetry_cell_setting orthorhombic
_symmetry_space_group_name_Hall 'P 2c -2n'
_symmetry_space_group_name_H-M 'P n a 21'
_atom_sites_solution_hydrogens geom
_atom_sites_solution_primary direct
_atom_sites_solution_secondary difmap
_audit_creation_method SHELXL-97
_cell_angle_alpha 90.00
_cell_angle_beta 90.00
_cell_angle_gamma 90.00
_cell_formula_units_Z 4
_cell_length_a 13.793(3)
_cell_length_b 14.151(3)
_cell_length_c 13.884(3)
_cell_measurement_temperature 298(2)
_cell_measurement_theta_max 25.00
_cell_measurement_theta_min 2.45
_cell_volume 2709.9(10)
_computing_structure_refinement 'SHELXL-97 (Sheldrick, 1997)'
_computing_structure_solution 'SHELXS-97 (Sheldrick, 1990)'
_diffrn_ambient_temperature 298(2)
_diffrn_measured_fraction_theta_full 0.999
_diffrn_measured_fraction_theta_max 0.999
_diffrn_radiation_monochromator graphite
_diffrn_radiation_source 'fine-focus sealed tube'
_diffrn_radiation_type MoK\a
_diffrn_radiation_wavelength 0.71073
_diffrn_reflns_av_R_equivalents 0.0393
_diffrn_reflns_av_sigmaI/netI 0.0308
_diffrn_reflns_limit_h_max 16
_diffrn_reflns_limit_h_min -16
_diffrn_reflns_limit_k_max 16
_diffrn_reflns_limit_k_min -16
_diffrn_reflns_limit_l_max 16
_diffrn_reflns_limit_l_min -16
_diffrn_reflns_number 24871
_diffrn_reflns_theta_full 25.00
_diffrn_reflns_theta_max 25.00
_diffrn_reflns_theta_min 2.45
_exptl_absorpt_coefficient_mu 0.996
_exptl_absorpt_correction_T_max 0.839
_exptl_absorpt_correction_T_min 0.766
_exptl_absorpt_correction_type multi-scan
_exptl_absorpt_process_details '(SADABS; Sheldrick, 1996)'
_exptl_crystal_colour orange
_exptl_crystal_density_diffrn 1.630
_exptl_crystal_density_meas 1.630
_exptl_crystal_density_method 'not measured'
_exptl_crystal_description block
_exptl_crystal_F_000 1344.0
_exptl_crystal_size_max 0.43
_exptl_crystal_size_mid 0.22
_exptl_crystal_size_min 0.18
_refine_diff_density_max 0.819
_refine_diff_density_min -0.469
_refine_diff_density_rms 0.099
_refine_ls_abs_structure_details 'Flack H D (1983), Acta Cryst. A39, 876-881'
_refine_ls_abs_structure_Flack 0.22(4)
_refine_ls_extinction_method none
_refine_ls_goodness_of_fit_ref 1.197
_refine_ls_hydrogen_treatment constr
_refine_ls_matrix_type full
_refine_ls_number_parameters 322
_refine_ls_number_reflns 2502
_refine_ls_number_restraints 0
_refine_ls_restrained_S_all 1.197
_refine_ls_R_factor_all 0.0513
_refine_ls_R_factor_gt 0.0485
_refine_ls_shift/su_max 0.001
_refine_ls_shift/su_mean 0.000
_refine_ls_structure_factor_coef Fsqd
_refine_ls_weighting_details 'calc w=1/[\s^2^(Fo^2^)+(0.0560P)^2^+1.5279P] where P=(Fo^2^+2Fc^2^)/3'
_refine_ls_weighting_scheme calc
_refine_ls_wR_factor_gt 0.1098
_refine_ls_wR_factor_ref 0.1114
_reflns_number_gt 2502
_reflns_number_total 2502
_reflns_threshold_expression >2sigma(I)
_cod_data_source_file om401150s_si_002.cif
_cod_data_source_block complex1
_cod_original_cell_volume 2710.0(10)
_cod_original_formula_sum 'C24 H29 Cl F6 P Rh S2 '
_cod_database_code 4082361

loop_
_symmetry_equiv_pos_as_xyz
'x, y, z'
'-x, -y, z+1/2'
'x+1/2, -y+1/2, z'
'-x+1/2, y+1/2, z+1/2'

loop_
_atom_site_label
_atom_site_type_symbol
_atom_site_fract_x
_atom_site_fract_y
_atom_site_fract_z
_atom_site_U_iso_or_equiv
_atom_site_adp_type
_atom_site_occupancy
_atom_site_symmetry_multiplicity
_atom_site_calc_flag
_atom_site_refinement_flags
C1 C 0.6720(5) 0.0641(4) 0.4567(5) 0.0427(16) Uani 1 1 d .
C2 C 0.6498(6) 0.1324(6) 0.5227(6) 0.063(2) Uani 1 1 d .
H2 H 0.5883 0.1594 0.5226 0.076 Uiso 1 1 calc R
C3 C 0.7167(8) 0.1612(7) 0.5886(7) 0.082(3) Uani 1 1 d .
H3 H 0.7028 0.2113 0.6297 0.098 Uiso 1 1 calc R
C4 C 0.8044(8) 0.1165(8) 0.5943(6) 0.089(3) Uani 1 1 d .
H4 H 0.8485 0.1325 0.6423 0.107 Uiso 1 1 calc R
C5 C 0.8264(6) 0.0477(7) 0.5282(7) 0.075(3) Uani 1 1 d .
H5 H 0.8871 0.0191 0.5306 0.090 Uiso 1 1 calc R
C6 C 0.7623(6) 0.0199(6) 0.4592(5) 0.064(2) Uani 1 1 d .
H6 H 0.7782 -0.0272 0.4152 0.077 Uiso 1 1 calc R
C7 C 0.6389(6) -0.0614(5) 0.3021(5) 0.0611(18) Uani 1 1 d .
H7A H 0.7031 -0.0399 0.2836 0.073 Uiso 1 1 calc R
H7B H 0.6461 -0.1189 0.3394 0.073 Uiso 1 1 calc R
C8 C 0.5809(7) -0.0810(5) 0.2148(6) 0.066(2) Uani 1 1 d .
H8A H 0.5179 -0.1050 0.2337 0.079 Uiso 1 1 calc R
H8B H 0.6129 -0.1294 0.1770 0.079 Uiso 1 1 calc R
C9 C 0.6776(5) 0.0347(5) 0.0758(5) 0.0445(16) Uani 1 1 d .
C10 C 0.6738(6) 0.1008(5) 0.0042(6) 0.060(2) Uani 1 1 d .
H10 H 0.6191 0.1381 -0.0052 0.072 Uiso 1 1 calc R
C11 C 0.7552(8) 0.1100(7) -0.0541(6) 0.080(3) Uani 1 1 d .
H11 H 0.7542 0.1531 -0.1047 0.096 Uiso 1 1 calc R
C12 C 0.8365(8) 0.0573(8) -0.0387(8) 0.086(3) Uani 1 1 d .
H12 H 0.8912 0.0661 -0.0768 0.103 Uiso 1 1 calc R
C13 C 0.8365(6) -0.0077(7) 0.0321(6) 0.079(3) Uani 1 1 d .
H13 H 0.8908 -0.0457 0.0413 0.095 Uiso 1 1 calc R
C14 C 0.7560(6) -0.0185(6) 0.0917(5) 0.0626(19) Uani 1 1 d .
H14 H 0.7568 -0.0622 0.1418 0.075 Uiso 1 1 calc R
C15 C 0.3865(4) 0.1537(4) 0.2476(11) 0.062(2) Uani 1 1 d .
C16 C 0.4236(6) 0.2049(6) 0.1705(5) 0.0508(19) Uani 1 1 d .
C17 C 0.4812(6) 0.2786(5) 0.2051(5) 0.0460(18) Uani 1 1 d .
C18 C 0.4760(5) 0.2739(6) 0.3077(7) 0.050(2) Uani 1 1 d .
C19 C 0.4144(5) 0.1991(5) 0.3368(6) 0.053(2) Uani 1 1 d .
C20 C 0.3827(7) 0.1735(7) 0.4354(8) 0.085(3) Uani 1 1 d .
H20A H 0.4243 0.2035 0.4816 0.127 Uiso 1 1 calc R
H20B H 0.3860 0.1062 0.4433 0.127 Uiso 1 1 calc R
H20C H 0.3172 0.1943 0.4452 0.127 Uiso 1 1 calc R
C21 C 0.3164(5) 0.0692(5) 0.2451(9) 0.090(3) Uani 1 1 d .
H21A H 0.2515 0.0916 0.2351 0.134 Uiso 1 1 calc R
H21B H 0.3197 0.0358 0.3052 0.134 Uiso 1 1 calc R
H21C H 0.3342 0.0275 0.1935 0.134 Uiso 1 1 calc R
C22 C 0.3973(9) 0.1884(7) 0.0670(7) 0.086(3) Uani 1 1 d .
H22A H 0.3865 0.1222 0.0566 0.130 Uiso 1 1 calc R
H22B H 0.4493 0.2096 0.0264 0.130 Uiso 1 1 calc R
H22C H 0.3394 0.2229 0.0517 0.130 Uiso 1 1 calc R
C23 C 0.5330(7) 0.3522(6) 0.1496(9) 0.074(3) Uani 1 1 d .
H23A H 0.5480 0.3285 0.0866 0.110 Uiso 1 1 calc R
H23B H 0.5919 0.3686 0.1823 0.110 Uiso 1 1 calc R
H23C H 0.4927 0.4072 0.1440 0.110 Uiso 1 1 calc R
C24 C 0.5218(8) 0.3472(6) 0.3750(9) 0.078(3) Uani 1 1 d .
H24A H 0.4969 0.4088 0.3599 0.117 Uiso 1 1 calc R
H24B H 0.5909 0.3468 0.3668 0.117 Uiso 1 1 calc R
H24C H 0.5063 0.3318 0.4405 0.117 Uiso 1 1 calc R
Cl1 Cl 0.70554(9) 0.19400(10) 0.25313(19) 0.0568(3) Uani 1 1 d .
F1 F 0.4213(5) 0.7900(4) 0.3092(5) 0.123(2) Uani 1 1 d .
F2 F 0.4662(7) 0.5789(4) 0.2730(10) 0.196(4) Uani 1 1 d .
F3 F 0.5552(4) 0.7045(6) 0.3073(6) 0.137(3) Uani 1 1 d .
F4 F 0.4629(4) 0.7084(6) 0.1823(5) 0.113(2) Uani 1 1 d .
F5 F 0.3334(4) 0.6666(4) 0.2705(7) 0.127(2) Uani 1 1 d .
F6 F 0.4330(6) 0.6557(6) 0.3964(6) 0.159(3) Uani 1 1 d .
P1 P 0.44438(18) 0.68180(18) 0.28996(18) 0.0741(7) Uani 1 1 d .
Rh1 Rh 0.54117(2) 0.14531(2) 0.25728(5) 0.03659(13) Uani 1 1 d .
S2 S 0.56473(14) 0.02276(14) 0.14158(14) 0.0488(4) Uani 1 1 d .
S1 S 0.57905(13) 0.03004(13) 0.37626(13) 0.0484(4) Uani 1 1 d .

loop_
_atom_site_aniso_label
_atom_site_aniso_U_11
_atom_site_aniso_U_22
_atom_site_aniso_U_33
_atom_site_aniso_U_23
_atom_site_aniso_U_13
_atom_site_aniso_U_12
C1 0.051(4) 0.040(3) 0.037(4) 0.003(3) 0.014(3) 0.011(3)
C2 0.053(4) 0.071(5) 0.065(5) -0.015(4) 0.003(4) 0.016(4)
C3 0.094(7) 0.071(5) 0.081(6) -0.001(4) 0.005(5) -0.001(5)
C4 0.101(8) 0.113(8) 0.053(5) 0.024(5) -0.028(5) -0.047(7)
C5 0.048(5) 0.104(7) 0.072(6) 0.022(5) 0.005(4) 0.007(5)
C6 0.063(5) 0.087(5) 0.041(4) 0.006(4) -0.004(3) 0.002(4)
C7 0.075(5) 0.039(3) 0.070(4) -0.001(3) 0.002(4) 0.017(3)
C8 0.088(5) 0.036(3) 0.074(4) -0.002(3) 0.017(4) -0.006(4)
C9 0.052(4) 0.039(3) 0.042(4) -0.002(3) 0.001(3) 0.002(3)
C10 0.068(5) 0.050(4) 0.061(5) 0.002(4) -0.003(4) 0.021(4)
C11 0.100(8) 0.077(5) 0.065(5) -0.001(4) 0.036(5) -0.009(6)
C12 0.091(7) 0.088(6) 0.080(7) -0.029(5) 0.056(6) -0.031(6)
C13 0.048(4) 0.115(7) 0.076(6) -0.030(5) 0.007(4) 0.013(5)
C14 0.063(5) 0.080(5) 0.044(4) -0.015(4) 0.006(3) 0.007(4)
C15 0.033(3) 0.053(3) 0.098(7) -0.004(5) -0.007(5) 0.004(2)
C16 0.048(4) 0.057(5) 0.047(4) 0.014(4) -0.004(3) 0.016(4)
C17 0.056(4) 0.043(4) 0.039(5) 0.012(4) 0.000(3) -0.001(4)
C18 0.036(4) 0.035(4) 0.081(6) -0.003(4) 0.001(4) 0.012(3)
C19 0.033(4) 0.039(4) 0.088(6) 0.011(4) 0.020(4) 0.009(3)
C20 0.074(6) 0.091(6) 0.089(7) 0.024(5) 0.038(5) 0.037(5)
C21 0.043(3) 0.071(4) 0.155(9) 0.011(7) -0.009(6) -0.012(3)
C22 0.095(7) 0.084(6) 0.080(6) -0.007(5) -0.032(5) 0.002(6)
C23 0.076(7) 0.063(7) 0.083(8) 0.022(5) 0.009(5) -0.004(4)
C24 0.080(7) 0.065(7) 0.090(8) -0.032(5) -0.002(6) 0.007(4)
Cl1 0.0409(6) 0.0618(8) 0.0678(9) -0.0009(12) 0.0023(10) -0.0113(6)
F1 0.130(5) 0.090(4) 0.150(6) -0.018(4) 0.045(4) -0.018(4)
F2 0.300(11) 0.066(4) 0.222(10) 0.020(7) -0.050(10) 0.024(4)
F3 0.091(4) 0.151(6) 0.170(7) 0.033(5) -0.027(4) -0.038(4)
F4 0.108(5) 0.139(6) 0.091(4) -0.004(4) 0.013(3) 0.007(4)
F5 0.094(3) 0.133(4) 0.155(6) 0.029(5) -0.016(5) -0.056(3)
F6 0.153(6) 0.216(9) 0.108(5) 0.060(5) -0.022(5) -0.077(5)
P1 0.0736(13) 0.0749(14) 0.0739(15) 0.0103(10) -0.0155(10) -0.0252(11)
Rh1 0.0324(2) 0.0354(2) 0.0419(2) 0.0018(3) 0.0032(3) -0.00070(14)
S2 0.0425(9) 0.0477(10) 0.0563(11) -0.0083(8) 0.0066(8) -0.0041(8)
S1 0.0507(11) 0.0454(9) 0.0490(10) 0.0092(8) 0.0047(8) -0.0004(8)

loop_
_atom_type_symbol
_atom_type_description
_atom_type_scat_dispersion_real
_atom_type_scat_dispersion_imag
_atom_type_scat_source
C C 0.0033 0.0016 'International Tables Vol C Tables 4.2.6.8 and 6.1.1.4'
H H 0.0000 0.0000 'International Tables Vol C Tables 4.2.6.8 and 6.1.1.4'
F F 0.0171 0.0103 'International Tables Vol C Tables 4.2.6.8 and 6.1.1.4'
P P 0.1023 0.0942 'International Tables Vol C Tables 4.2.6.8 and 6.1.1.4'
S S 0.1246 0.1234 'International Tables Vol C Tables 4.2.6.8 and 6.1.1.4'
Cl Cl 0.1484 0.1585 'International Tables Vol C Tables 4.2.6.8 and 6.1.1.4'
Rh Rh -1.1178 0.9187 'International Tables Vol C Tables 4.2.6.8 and 6.1.1.4'

loop_
_geom_angle_atom_site_label_1
_geom_angle_atom_site_label_2
_geom_angle_atom_site_label_3
_geom_angle
C2 C1 C6 120.0(7)
C2 C1 S1 117.0(6)
C6 C1 S1 122.8(5)
C3 C2 C1 120.7(8)
C2 C3 C4 119.9(9)
C3 C4 C5 119.1(9)
C6 C5 C4 122.1(9)
C5 C6 C1 117.9(8)
C8 C7 S1 110.2(5)
C7 C8 S2 112.2(5)
C14 C9 C10 122.5(8)
C14 C9 S2 124.0(6)
C10 C9 S2 113.4(6)
C9 C10 C11 117.2(8)
C12 C11 C10 121.4(8)
C13 C12 C11 119.3(8)
C12 C13 C14 120.6(9)
C9 C14 C13 119.0(8)
C16 C15 C19 109.2(5)
C16 C15 C21 128.3(12)
C19 C15 C21 122.1(11)
C16 C15 Rh1 73.2(4)
C19 C15 Rh1 72.9(4)
C21 C15 Rh1 125.8(4)
C15 C16 C17 109.5(8)
C15 C16 C22 124.5(9)
C17 C16 C22 125.7(7)
C15 C16 Rh1 69.4(4)
C17 C16 Rh1 71.2(4)
C22 C16 Rh1 130.2(6)
C16 C17 C18 106.2(8)
C16 C17 C23 128.4(8)
C18 C17 C23 125.2(9)
C16 C17 Rh1 71.6(4)
C18 C17 Rh1 69.4(5)
C23 C17 Rh1 126.7(6)
C19 C18 C17 110.5(8)
C19 C18 C24 125.4(9)
C17 C18 C24 123.8(9)
C19 C18 Rh1 73.2(4)
C17 C18 Rh1 72.2(5)
C24 C18 Rh1 126.9(5)
C18 C19 C15 104.3(7)
C18 C19 C20 128.5(8)
C15 C19 C20 127.2(8)
C18 C19 Rh1 68.8(4)
C15 C19 Rh1 68.2(4)
C20 C19 Rh1 127.8(6)
F2 P1 F6 86.5(6)
F2 P1 F4 92.9(6)
F6 P1 F4 176.5(4)
F2 P1 F5 92.0(4)
F6 P1 F5 91.9(5)
F4 P1 F5 91.6(4)
F2 P1 F3 91.6(5)
F6 P1 F3 90.1(4)
F4 P1 F3 86.5(4)
F5 P1 F3 176.0(4)
F2 P1 F1 179.3(6)
F6 P1 F1 92.9(5)
F4 P1 F1 87.8(4)
F5 P1 F1 88.0(4)
F3 P1 F1 88.4(4)
C15 Rh1 C18 63.7(3)
C15 Rh1 C17 63.5(3)
C18 Rh1 C17 38.5(2)
C15 Rh1 C16 37.4(4)
C18 Rh1 C16 62.8(3)
C17 Rh1 C16 37.2(3)
C15 Rh1 C19 38.9(4)
C18 Rh1 C19 38.0(3)
C17 Rh1 C19 64.4(3)
C16 Rh1 C19 63.6(2)
C15 Rh1 Cl1 159.31(18)
C18 Rh1 Cl1 99.3(2)
C17 Rh1 Cl1 95.9(2)
C16 Rh1 Cl1 125.7(2)
C19 Rh1 Cl1 132.1(2)
C15 Rh1 S1 107.5(3)
C18 Rh1 S1 116.5(3)
C17 Rh1 S1 154.9(2)
C16 Rh1 S1 144.0(2)
C19 Rh1 S1 93.6(2)
Cl1 Rh1 S1 90.35(7)
C15 Rh1 S2 97.7(3)
C18 Rh1 S2 153.2(2)
C17 Rh1 S2 117.1(2)
C16 Rh1 S2 90.6(2)
C19 Rh1 S2 134.1(2)
Cl1 Rh1 S2 93.71(7)
S1 Rh1 S2 86.52(5)
C8 S2 C9 104.7(4)
C8 S2 Rh1 103.3(3)
C9 S2 Rh1 112.9(2)
C1 S1 C7 102.6(3)
C1 S1 Rh1 114.3(2)
C7 S1 Rh1 101.0(2)

loop_
_geom_bond_atom_site_label_1
_geom_bond_atom_site_label_2
_geom_bond_distance
C1 C2 1.367(9)
C1 C6 1.394(10)
C1 S1 1.767(8)
C2 C3 1.362(13)
C3 C4 1.368(14)
C4 C5 1.371(14)
C5 C6 1.362(12)
C7 C8 1.479(9)
C7 S1 1.849(7)
C8 S2 1.799(7)
C9 C14 1.335(10)
C9 C10 1.367(10)
C9 S2 1.813(7)
C10 C11 1.390(12)
C11 C12 1.364(15)
C12 C13 1.346(14)
C13 C14 1.394(11)
C15 C16 1.391(15)
C15 C19 1.447(16)
C15 C21 1.538(9)
C15 Rh1 2.140(6)
C16 C17 1.396(11)
C16 C22 1.500(11)
C16 Rh1 2.190(7)
C17 C18 1.428(8)
C17 C23 1.478(11)
C17 Rh1 2.184(8)
C18 C19 1.417(10)
C18 C24 1.532(13)
C18 Rh1 2.147(7)
C19 C20 1.482(12)
C19 Rh1 2.203(7)
Cl1 Rh1 2.3702(14)
F1 P1 1.586(7)
F2 P1 1.505(7)
F3 P1 1.580(6)
F4 P1 1.563(7)
F5 P1 1.570(6)
F6 P1 1.532(8)
Rh1 S1 2.380(2)
Rh1 S2 2.386(2)

loop_
_geom_torsion_atom_site_label_1
_geom_torsion_atom_site_label_2
_geom_torsion_atom_site_label_3
_geom_torsion_atom_site_label_4
_geom_torsion
C6 C1 C2 C3 3.1(12)
S1 C1 C2 C3 178.6(7)
C1 C2 C3 C4 -5.3(14)
C2 C3 C4 C5 5.0(14)
C3 C4 C5 C6 -2.6(14)
C4 C5 C6 C1 0.4(13)
C2 C1 C6 C5 -0.6(11)
S1 C1 C6 C5 -175.9(6)
S1 C7 C8 S2 59.4(6)
C14 C9 C10 C11 1.2(11)
S2 C9 C10 C11 -175.8(6)
C9 C10 C11 C12 -1.9(13)
C10 C11 C12 C13 2.6(14)
C11 C12 C13 C14 -2.5(14)
C10 C9 C14 C13 -1.2(12)
S2 C9 C14 C13 175.4(6)
C12 C13 C14 C9 1.9(12)
C19 C15 C16 C17 4.5(7)
C21 C15 C16 C17 177.3(6)
Rh1 C15 C16 C17 -60.0(5)
C19 C15 C16 C22 -170.1(9)
C21 C15 C16 C22 2.7(12)
Rh1 C15 C16 C22 125.4(8)
C19 C15 C16 Rh1 64.5(4)
C21 C15 C16 Rh1 -122.7(7)
C15 C16 C17 C18 -2.1(9)
C22 C16 C17 C18 172.4(9)
Rh1 C16 C17 C18 -61.1(6)
C15 C16 C17 C23 -178.4(8)
C22 C16 C17 C23 -3.8(14)
Rh1 C16 C17 C23 122.7(9)
C15 C16 C17 Rh1 58.9(5)
C22 C16 C17 Rh1 -126.5(9)
C16 C17 C18 C19 -1.0(10)
C23 C17 C18 C19 175.3(7)
Rh1 C17 C18 C19 -63.6(5)
C16 C17 C18 C24 -174.6(7)
C23 C17 C18 C24 1.8(15)
Rh1 C17 C18 C24 122.9(8)
C16 C17 C18 Rh1 62.5(5)
C23 C17 C18 Rh1 -121.1(9)
C17 C18 C19 C15 3.6(8)
C24 C18 C19 C15 177.0(7)
Rh1 C18 C19 C15 -59.4(4)
C17 C18 C19 C20 -174.9(9)
C24 C18 C19 C20 -1.5(12)
Rh1 C18 C19 C20 122.1(8)
C17 C18 C19 Rh1 63.0(6)
C24 C18 C19 Rh1 -123.6(7)
C16 C15 C19 C18 -4.9(6)
C21 C15 C19 C18 -178.2(6)
Rh1 C15 C19 C18 59.8(5)
C16 C15 C19 C20 173.7(8)
C21 C15 C19 C20 0.3(11)
Rh1 C15 C19 C20 -121.7(8)
C16 C15 C19 Rh1 -64.7(4)
C21 C15 C19 Rh1 122.0(6)
C16 C15 Rh1 C18 78.9(5)
C19 C15 Rh1 C18 -38.1(4)
C21 C15 Rh1 C18 -155.7(14)
C16 C15 Rh1 C17 35.7(5)
C19 C15 Rh1 C17 -81.3(4)
C21 C15 Rh1 C17 161.2(14)
C19 C15 Rh1 C16 -116.9(5)
C21 C15 Rh1 C16 125.5(16)
C16 C15 Rh1 C19 116.9(5)
C21 C15 Rh1 C19 -117.6(15)
C16 C15 Rh1 Cl1 41.9(14)
C19 C15 Rh1 Cl1 -75.0(13)
C21 C15 Rh1 Cl1 167.4(6)
C16 C15 Rh1 S1 -169.6(5)
C19 C15 Rh1 S1 73.4(4)
C21 C15 Rh1 S1 -44.1(13)
C16 C15 Rh1 S2 -80.9(5)
C19 C15 Rh1 S2 162.2(4)
C21 C15 Rh1 S2 44.6(12)
C19 C18 Rh1 C15 39.0(6)
C17 C18 Rh1 C15 -79.8(7)
C24 C18 Rh1 C15 160.9(11)
C19 C18 Rh1 C17 118.7(8)
C24 C18 Rh1 C17 -119.3(11)
C19 C18 Rh1 C16 81.1(5)
C17 C18 Rh1 C16 -37.7(5)
C24 C18 Rh1 C16 -157.0(10)
C17 C18 Rh1 C19 -118.7(8)
C24 C18 Rh1 C19 122.0(11)
C19 C18 Rh1 Cl1 -153.5(5)
C17 C18 Rh1 Cl1 87.8(5)
C24 C18 Rh1 Cl1 -31.5(9)
C19 C18 Rh1 S1 -58.4(5)
C17 C18 Rh1 S1 -177.1(4)
C24 C18 Rh1 S1 63.6(9)
C19 C18 Rh1 S2 88.5(7)
C17 C18 Rh1 S2 -30.2(9)
C24 C18 Rh1 S2 -149.5(7)
C16 C17 Rh1 C15 -35.9(6)
C18 C17 Rh1 C15 80.3(7)
C23 C17 Rh1 C15 -160.6(10)
C16 C17 Rh1 C18 -116.1(8)
C23 C17 Rh1 C18 119.2(11)
C18 C17 Rh1 C16 116.1(8)
C23 C17 Rh1 C16 -124.7(10)
C16 C17 Rh1 C19 -79.3(4)
C18 C17 Rh1 C19 36.8(5)
C23 C17 Rh1 C19 156.0(9)
C16 C17 Rh1 Cl1 146.3(4)
C18 C17 Rh1 Cl1 -97.5(5)
C23 C17 Rh1 Cl1 21.7(8)
C16 C17 Rh1 S1 -110.0(6)
C18 C17 Rh1 S1 6.1(9)
C23 C17 Rh1 S1 125.3(7)
C16 C17 Rh1 S2 49.1(5)
C18 C17 Rh1 S2 165.2(4)
C23 C17 Rh1 S2 -75.6(8)
C17 C16 Rh1 C15 120.4(7)
C22 C16 Rh1 C15 -118.4(11)
C15 C16 Rh1 C18 -81.5(6)
C17 C16 Rh1 C18 38.9(4)
C22 C16 Rh1 C18 160.2(10)
C15 C16 Rh1 C17 -120.4(7)
C22 C16 Rh1 C17 121.3(10)
C15 C16 Rh1 C19 -38.7(5)
C17 C16 Rh1 C19 81.7(5)
C22 C16 Rh1 C19 -157.0(10)
C15 C16 Rh1 Cl1 -163.1(5)
C17 C16 Rh1 Cl1 -42.7(5)
C22 C16 Rh1 Cl1 78.5(9)
C15 C16 Rh1 S1 17.0(8)
C17 C16 Rh1 S1 137.4(4)
C22 C16 Rh1 S1 -101.4(8)
C15 C16 Rh1 S2 101.9(5)
C17 C16 Rh1 S2 -137.7(4)
C22 C16 Rh1 S2 -16.5(8)
C18 C19 Rh1 C15 -116.1(7)
C20 C19 Rh1 C15 120.9(10)
C15 C19 Rh1 C18 116.1(7)
C20 C19 Rh1 C18 -123.0(10)
C18 C19 Rh1 C17 -37.2(5)
C15 C19 Rh1 C17 78.9(5)
C20 C19 Rh1 C17 -160.3(9)
C18 C19 Rh1 C16 -78.9(5)
C15 C19 Rh1 C16 37.3(5)
C20 C19 Rh1 C16 158.1(9)
C18 C19 Rh1 Cl1 36.5(6)
C15 C19 Rh1 Cl1 152.6(4)
C20 C19 Rh1 Cl1 -86.5(8)
C18 C19 Rh1 S1 130.2(5)
C15 C19 Rh1 S1 -113.6(5)
C20 C19 Rh1 S1 7.2(8)
C18 C19 Rh1 S2 -141.1(4)
C15 C19 Rh1 S2 -25.0(6)
C20 C19 Rh1 S2 95.9(8)
C7 C8 S2 C9 79.4(6)
C7 C8 S2 Rh1 -39.0(6)
C14 C9 S2 C8 -7.1(7)
C10 C9 S2 C8 169.8(6)
C14 C9 S2 Rh1 104.5(6)
C10 C9 S2 Rh1 -78.6(6)
C15 Rh1 S2 C8 -100.4(4)
C18 Rh1 S2 C8 -143.9(6)
C17 Rh1 S2 C8 -164.5(4)
C16 Rh1 S2 C8 -137.3(4)
C19 Rh1 S2 C8 -84.9(4)
Cl1 Rh1 S2 C8 96.9(3)
S1 Rh1 S2 C8 6.8(3)
C15 Rh1 S2 C9 147.2(4)
C18 Rh1 S2 C9 103.7(5)
C17 Rh1 S2 C9 83.1(4)
C16 Rh1 S2 C9 110.3(3)
C19 Rh1 S2 C9 162.7(4)
Cl1 Rh1 S2 C9 -15.5(3)
S1 Rh1 S2 C9 -105.7(3)
C2 C1 S1 C7 -179.9(6)
C6 C1 S1 C7 -4.5(7)
C2 C1 S1 Rh1 71.7(6)
C6 C1 S1 Rh1 -112.9(5)
C8 C7 S1 C1 -165.4(5)
C8 C7 S1 Rh1 -47.2(5)
C15 Rh1 S1 C1 -135.9(4)
C18 Rh1 S1 C1 -67.1(3)
C17 Rh1 S1 C1 -71.4(6)
C16 Rh1 S1 C1 -146.6(4)
C19 Rh1 S1 C1 -98.8(3)
Cl1 Rh1 S1 C1 33.5(2)
S2 Rh1 S1 C1 127.2(2)
C15 Rh1 S1 C7 114.7(4)
C18 Rh1 S1 C7 -176.5(3)
C17 Rh1 S1 C7 179.2(6)
C16 Rh1 S1 C7 104.0(5)
C19 Rh1 S1 C7 151.8(3)
Cl1 Rh1 S1 C7 -75.9(3)
S2 Rh1 S1 C7 17.8(3)
